data_7704761
loop_
_publ_author_name
'Kaniewska, Kinga'
'Ponikiewski, \/Lukasz'
'Szynkiewicz, Natalia'
'Cie\'slik, Bart\/lomiej'
'Pikies, Jerzy'
'Krzystek, J.'
'Dragulescu-Andrasi, Alina'
'Stoian, Sebastian A.'
'Grubba, Rafa\/l'

_publ_section_title
;
 Homoleptic mono-, di-, and tetra-iron complexes featuring phosphido
 ligands: a synthetic, structural, and spectroscopic study.
;
_journal_issue 29
_journal_name_full 'Dalton transactions (Cambridge, England : 2003)'
_journal_page_first 10091
_journal_page_last 10103
_journal_paper_doi 10.1039/d0dt01503b
_journal_volume 49
_journal_year 2020
_chemical_absolute_configuration unk
_chemical_formula_moiety 'C60  H110  Fe2 P5, C12 H30 O6 Li1, C2 H5 O1'
_chemical_formula_sum 'C74 H145 Fe2 Li O7 P5'
_chemical_formula_weight 1420.38
_chemical_properties_physical Air-sensitive,Moisture-sensitive,Oxygen-sensitive
_space_group_IT_number 34
_space_group_name_Hall 'P 2 -2n'
_space_group_name_H-M_alt 'P n n 2'
_symmetry_cell_setting orthorhombic
_symmetry_Int_Tables_number 34
_symmetry_space_group_name_Hall 'P 2 -2n'
_symmetry_space_group_name_H-M 'P n n 2'
_atom_sites_solution_hydrogens geom
_atom_sites_solution_primary 'iterative - e.g. charge flipping method'
_atom_sites_solution_secondary 'iterative - e.g. charge flipping method'
_audit_conform_dict_location ftp://ftp.iucr.org/pub/cif_core.dic
_audit_conform_dict_name cif_core.dic
_audit_conform_dict_version 2.4.3
_audit_creation_date 2020-05-24T18:52:31-00:00
_audit_creation_method 'WinGX routine CIF_UPDATE'
_audit_update_record
;
2020-06-02 deposited with the CCDC.	2020-07-02 downloaded from the CCDC.
;
_cell_angle_alpha 90
_cell_angle_beta 90
_cell_angle_gamma 90
_cell_formula_units_Z 4
_cell_length_a 23.6571(2)
_cell_length_b 25.8470(4)
_cell_length_c 13.2128(6)
_cell_measurement_reflns_used 62460
_cell_measurement_temperature 120(2)
_cell_measurement_theta_max 29.46
_cell_measurement_theta_min 2.70
_cell_measurement_wavelength 0.71073
_cell_volume 8079.2(4)
_computing_cell_refinement
;
X-Area Recipe 1.33.0.0 (STOE, 2015)
;
_computing_data_collection
;
X-Area WinXpose 2.0.22.0 (STOE, 2016)
;
_computing_data_reduction
;
X-Area Integrate 1.72.0.0 (STOE, 2018)
X-Area X-Red32 1.63.4.0 (STOE, 2017) 
;
_computing_molecular_graphics 'Ortep for Windows (Farrugia, 2012)'
_computing_publication_material 'WinGX publication routines (Farrugia, 2012)'
_computing_structure_refinement 'SHELXL-2018/3 (Sheldrick, 2018)'
_computing_structure_solution 'SHELXT 2014/5 (Sheldrick, 2014)'
_diffrn_ambient_temperature 120(2)
_diffrn_detector 'image plate (34 cm diameter)'
_diffrn_detector_area_resol_mean 6.67
_diffrn_detector_type 'STOE Imaging Plate'
_diffrn_measured_fraction_theta_full 0.997
_diffrn_measured_fraction_theta_max 0.986
_diffrn_measurement_details ' 261 frames, detector distance = 100 mm'
_diffrn_measurement_device '2-circle diffractometer'
_diffrn_measurement_device_type 'STOE IPDS 2T'
_diffrn_measurement_method 'rotation method, \w scans'
_diffrn_radiation_collimation '0.6 mm diameter'
_diffrn_radiation_monochromator 'parabolic x-ray mirror'
_diffrn_radiation_polarisn_norm 270
_diffrn_radiation_probe x-ray
_diffrn_radiation_type MoK\a
_diffrn_radiation_wavelength 0.71073
_diffrn_reflns_av_R_equivalents 0.0451
_diffrn_reflns_av_unetI/netI 0.044
_diffrn_reflns_Laue_measured_fraction_full 0.997
_diffrn_reflns_Laue_measured_fraction_max 0.986
_diffrn_reflns_limit_h_max 32
_diffrn_reflns_limit_h_min -32
_diffrn_reflns_limit_k_max 35
_diffrn_reflns_limit_k_min -34
_diffrn_reflns_limit_l_max 18
_diffrn_reflns_limit_l_min -18
_diffrn_reflns_number 83344
_diffrn_reflns_point_group_measured_fraction_full 0.995
_diffrn_reflns_point_group_measured_fraction_max 0.983
_diffrn_reflns_theta_full 25.242
_diffrn_reflns_theta_max 29.306
_diffrn_reflns_theta_min 2.7
_diffrn_source 'GeniX Mo, 0.05 x 0.05 mm2 microfocus'
_diffrn_source_current 1.000
_diffrn_source_power 0.050
_diffrn_source_voltage 50
_exptl_absorpt_coefficient_mu 0.505
_exptl_absorpt_correction_type none
_exptl_crystal_colour 'dark violet'
_exptl_crystal_density_diffrn 1.168
_exptl_crystal_density_method 'not measured'
_exptl_crystal_description block
_exptl_crystal_F_000 3100
_exptl_crystal_size_max 0.22
_exptl_crystal_size_mid 0.22
_exptl_crystal_size_min 0.20
_refine_diff_density_max 0.831
_refine_diff_density_min -0.588
_refine_diff_density_rms 0.067
_refine_ls_abs_structure_details
;
 Flack x determined using 6486 quotients [(I+)-(I-)]/[(I+)+(I-)]
 (Parsons, Flack and Wagner, Acta Cryst. B69 (2013) 249-259).
;
_refine_ls_abs_structure_Flack -0.004(8)
_refine_ls_extinction_method none
_refine_ls_goodness_of_fit_ref 1.053
_refine_ls_hydrogen_treatment mixed
_refine_ls_matrix_type full
_refine_ls_number_constraints 0
_refine_ls_number_parameters 727
_refine_ls_number_reflns 21750
_refine_ls_number_restraints 45
_refine_ls_restrained_S_all 1.058
_refine_ls_R_factor_all 0.0814
_refine_ls_R_factor_gt 0.058
_refine_ls_shift/su_max 0
_refine_ls_shift/su_mean 0
_refine_ls_structure_factor_coef Fsqd
_refine_ls_weighting_details 'w=1/[\s^2^(Fo^2^)+(0.0831P)^2^+3.8660P] where P=(Fo^2^+2Fc^2^)/3'
_refine_ls_weighting_scheme calc
_refine_ls_wR_factor_gt 0.1421
_refine_ls_wR_factor_ref 0.1547
_reflns_Friedel_coverage 0.914
_reflns_Friedel_fraction_full 0.993
_reflns_Friedel_fraction_max 0.98
_reflns_number_gt 16759
_reflns_number_total 21750
_reflns_threshold_expression 'I > 2\s(I)'
_cod_data_source_file d0dt01503b2.cif
_cod_data_source_block kk48
_cod_depositor_comments
;
The following automatic conversions were performed:

data name '__diffrn_radiation_monochromator' was replaced with
'_diffrn_radiation_monochromator'.

Automatic conversion script
Id: cif_correct_tags 7550 2019-12-06 10:49:48Z antanas 

 Adding full bibliography for 7704757--7704761.cif.
;
_cod_database_code 7704761

loop_
_symmetry_equiv_pos_as_xyz
'x, y, z'
'-x, -y, z'
'-x+1/2, y+1/2, z+1/2'
'x+1/2, -y+1/2, z+1/2'

loop_
_atom_site_label
_atom_site_type_symbol
_atom_site_fract_x
_atom_site_fract_y
_atom_site_fract_z
_atom_site_U_iso_or_equiv
_atom_site_adp_type
_atom_site_occupancy
_atom_site_site_symmetry_order
_atom_site_calc_flag
_atom_site_refinement_flags_posn
_atom_site_refinement_flags_adp
_atom_site_refinement_flags_occupancy
_atom_site_disorder_assembly
_atom_site_disorder_group
C1 C 0.2359(2) 0.0640(2) 0.4374(4) 0.0421(11) Uani 1 1 d . . . . .
H1 H 0.246445 0.026589 0.434716 0.051 Uiso 1 1 calc R U . . .
C2 C 0.2636(3) 0.0880(3) 0.5313(5) 0.0584(16) Uani 1 1 d . . . . .
H2A H 0.254381 0.125319 0.534432 0.07 Uiso 1 1 calc R U . . .
H2B H 0.305208 0.084565 0.526098 0.07 Uiso 1 1 calc R U . . .
C3 C 0.2429(3) 0.0611(4) 0.6289(6) 0.076(2) Uani 1 1 d . . . . .
H3A H 0.253395 0.024041 0.626766 0.092 Uiso 1 1 calc R U . . .
H3B H 0.261664 0.076935 0.688206 0.092 Uiso 1 1 calc R U . . .
C4 C 0.1793(4) 0.0659(4) 0.6403(6) 0.079(2) Uani 1 1 d . . . . .
H4A H 0.168785 0.102828 0.647419 0.095 Uiso 1 1 calc R U . . .
H4B H 0.166788 0.047361 0.701838 0.095 Uiso 1 1 calc R U . . .
C5 C 0.1506(3) 0.0430(3) 0.5473(5) 0.0641(18) Uani 1 1 d . . . . .
H5A H 0.109259 0.048089 0.552823 0.077 Uiso 1 1 calc R U . . .
H5B H 0.157975 0.005282 0.54505 0.077 Uiso 1 1 calc R U . . .
C6 C 0.1717(2) 0.0678(2) 0.4492(5) 0.0488(13) Uani 1 1 d . . . . .
H6A H 0.153431 0.050482 0.39091 0.059 Uiso 1 1 calc R U . . .
H6B H 0.160477 0.104653 0.448162 0.059 Uiso 1 1 calc R U . . .
C7 C 0.3204(2) 0.0577(2) 0.2720(5) 0.0458(12) Uani 1 1 d . . . . .
H7 H 0.336385 0.078108 0.214403 0.055 Uiso 1 1 calc R U . . .
C8 C 0.3068(3) 0.0048(3) 0.2277(6) 0.0628(17) Uani 1 1 d . . . . .
H8A H 0.290178 -0.017511 0.280925 0.075 Uiso 1 1 calc R U . . .
H8B H 0.278528 0.008631 0.172938 0.075 Uiso 1 1 calc R U . . .
C9 C 0.3598(4) -0.0207(3) 0.1858(8) 0.091(3) Uani 1 1 d . . . . .
H9A H 0.350045 -0.055909 0.161924 0.109 Uiso 1 1 calc R U . . .
H9B H 0.372998 -0.000646 0.126478 0.109 Uiso 1 1 calc R U . . .
C10 C 0.4062(4) -0.0246(3) 0.2589(8) 0.096(3) Uani 1 1 d . . . . .
H10A H 0.439862 -0.039351 0.22508 0.115 Uiso 1 1 calc R U . . .
H10B H 0.395083 -0.048299 0.314297 0.115 Uiso 1 1 calc R U . . .
C11 C 0.4210(3) 0.0278(3) 0.3029(9) 0.089(3) Uani 1 1 d . . . . .
H11A H 0.436884 0.050166 0.249083 0.107 Uiso 1 1 calc R U . . .
H11B H 0.450129 0.023566 0.35606 0.107 Uiso 1 1 calc R U . . .
C12 C 0.3682(2) 0.0538(3) 0.3486(6) 0.0652(19) Uani 1 1 d . . . . .
H12A H 0.355188 0.033517 0.407734 0.078 Uiso 1 1 calc R U . . .
H12B H 0.378213 0.088919 0.372502 0.078 Uiso 1 1 calc R U . . .
C13 C 0.1890(3) 0.2563(3) 0.4907(5) 0.0609(17) Uani 1 1 d . . . . .
H13 H 0.224878 0.247479 0.526835 0.073 Uiso 1 1 calc R U . . .
C14 C 0.1518(5) 0.2230(4) 0.5406(6) 0.0898(14) Uani 1 1 d . . . . .
H14A H 0.164934 0.187005 0.529957 0.108 Uiso 1 1 calc R U . . .
H14B H 0.114115 0.226152 0.508699 0.108 Uiso 1 1 calc R U . . .
C15 C 0.1452(5) 0.2322(3) 0.6564(6) 0.0898(14) Uani 1 1 d . . . . .
H15A H 0.111806 0.213173 0.681705 0.108 Uiso 1 1 calc R U . . .
H15B H 0.179017 0.218947 0.692188 0.108 Uiso 1 1 calc R U . . .
C16 C 0.1383(5) 0.2894(5) 0.6783(8) 0.124(4) Uani 1 1 d . . . . .
H16A H 0.098564 0.298935 0.66397 0.149 Uiso 1 1 calc R U . . .
H16B H 0.144644 0.294849 0.75161 0.149 Uiso 1 1 calc R U . . .
C17 C 0.1725(5) 0.3231(4) 0.6267(6) 0.0898(14) Uani 1 1 d . . . . .
H17A H 0.209077 0.324703 0.662864 0.108 Uiso 1 1 calc R U . . .
H17B H 0.155175 0.357866 0.631158 0.108 Uiso 1 1 calc R U . . .
C18 C 0.1847(5) 0.3124(4) 0.5175(6) 0.0898(14) Uani 1 1 d . . . . .
H18A H 0.154379 0.328148 0.475961 0.108 Uiso 1 1 calc R U . . .
H18B H 0.220622 0.329573 0.49914 0.108 Uiso 1 1 calc R U . . .
C19 C 0.1461(2) 0.2408(2) 0.2772(4) 0.0439(12) Uani 1 1 d . . . . .
H19 H 0.16101 0.240257 0.206445 0.053 Uiso 1 1 calc R U . . .
C20 C 0.1108(2) 0.1917(3) 0.2848(5) 0.0556(15) Uani 1 1 d . . . . .
H20A H 0.094456 0.188775 0.353564 0.067 Uiso 1 1 calc R U . . .
H20B H 0.135073 0.161068 0.272857 0.067 Uiso 1 1 calc R U . . .
C21 C 0.0627(3) 0.1933(4) 0.2051(6) 0.085(3) Uani 1 1 d . . . . .
H21A H 0.079262 0.190727 0.13643 0.102 Uiso 1 1 calc R U . . .
H21B H 0.037466 0.163196 0.215081 0.102 Uiso 1 1 calc R U . . .
C22 C 0.0280(3) 0.2433(5) 0.2128(7) 0.108(4) Uani 1 1 d . . . . .
H22A H -0.000624 0.24377 0.158125 0.129 Uiso 1 1 calc R U . . .
H22B H 0.007676 0.243721 0.27834 0.129 Uiso 1 1 calc R U . . .
C23 C 0.0639(3) 0.2906(4) 0.2049(7) 0.094(3) Uani 1 1 d . . . . .
H23A H 0.040094 0.321632 0.215563 0.113 Uiso 1 1 calc R U . . .
H23B H 0.080137 0.292688 0.135979 0.113 Uiso 1 1 calc R U . . .
C24 C 0.1123(3) 0.2905(3) 0.2831(7) 0.073(2) Uani 1 1 d . . . . .
H24A H 0.137608 0.320333 0.270243 0.088 Uiso 1 1 calc R U . . .
H24B H 0.096374 0.294391 0.351967 0.088 Uiso 1 1 calc R U . . .
C31 C 0.3833(2) 0.2057(3) 0.1221(4) 0.0468(13) Uani 1 1 d . . . . .
H31 H 0.402205 0.227213 0.175025 0.056 Uiso 1 1 calc R U . . .
C32 C 0.4172(3) 0.1569(3) 0.1269(6) 0.0633(17) Uani 1 1 d . . . . .
H32A H 0.401138 0.131716 0.078421 0.076 Uiso 1 1 calc R U . . .
H32B H 0.413607 0.142014 0.195574 0.076 Uiso 1 1 calc R U . . .
C33 C 0.4792(3) 0.1642(5) 0.1033(8) 0.094(3) Uani 1 1 d . . . . .
H33A H 0.498351 0.130105 0.102352 0.113 Uiso 1 1 calc R U . . .
H33B H 0.497062 0.185635 0.156467 0.113 Uiso 1 1 calc R U . . .
C34 C 0.4860(4) 0.1910(4) -0.0018(7) 0.092(3) Uani 1 1 d . . . . .
H34A H 0.526584 0.195346 -0.018074 0.11 Uiso 1 1 calc R U . . .
H34B H 0.468352 0.169681 -0.055313 0.11 Uiso 1 1 calc R U . . .
C35 C 0.4577(3) 0.2427(4) 0.0036(7) 0.081(2) Uani 1 1 d . . . . .
H35A H 0.461665 0.260727 -0.062136 0.097 Uiso 1 1 calc R U . . .
H35B H 0.476239 0.264172 0.056168 0.097 Uiso 1 1 calc R U . . .
C36 C 0.3950(3) 0.2363(3) 0.0291(7) 0.076(2) Uani 1 1 d . . . . .
H36A H 0.378035 0.271041 0.037176 0.091 Uiso 1 1 calc R U . . .
H36B H 0.376038 0.219299 -0.0288 0.091 Uiso 1 1 calc R U . . .
C37 C 0.4285(2) 0.2259(3) 0.3819(5) 0.0535(15) Uani 1 1 d . . . . .
H37 H 0.429782 0.212787 0.310709 0.064 Uiso 1 1 calc R U . . .
C38 C 0.4602(3) 0.1859(4) 0.4422(9) 0.091(3) Uani 1 1 d . . . . .
H38A H 0.441872 0.151726 0.43353 0.109 Uiso 1 1 calc R U . . .
H38B H 0.458706 0.19499 0.514944 0.109 Uiso 1 1 calc R U . . .
C39 C 0.5229(3) 0.1823(4) 0.4079(9) 0.100(3) Uani 1 1 d . . . . .
H39A H 0.5435 0.158367 0.453321 0.119 Uiso 1 1 calc R U . . .
H39B H 0.524544 0.167963 0.338504 0.119 Uiso 1 1 calc R U . . .
C40 C 0.5515(3) 0.2346(5) 0.4095(8) 0.098(3) Uani 1 1 d . . . . .
H40A H 0.553816 0.247029 0.480292 0.118 Uiso 1 1 calc R U . . .
H40B H 0.590539 0.230992 0.383529 0.118 Uiso 1 1 calc R U . . .
C41 C 0.5212(3) 0.2733(4) 0.3481(7) 0.090(3) Uani 1 1 d . . . . .
H41A H 0.523801 0.26362 0.275785 0.108 Uiso 1 1 calc R U . . .
H41B H 0.539425 0.30747 0.356706 0.108 Uiso 1 1 calc R U . . .
C42 C 0.4595(3) 0.2772(3) 0.3783(5) 0.0621(18) Uani 1 1 d . . . . .
H42A H 0.4571 0.293581 0.445852 0.075 Uiso 1 1 calc R U . . .
H42B H 0.439887 0.300129 0.329637 0.075 Uiso 1 1 calc R U . . .
C49 C 0.2809(3) 0.3511(3) 0.0799(6) 0.0651(19) Uani 1 1 d . . . . .
H49 H 0.288784 0.317901 0.043615 0.078 Uiso 1 1 calc R U . . .
C50 C 0.3017(3) 0.3902(4) 0.0111(6) 0.085(3) Uani 1 1 d . . . . .
H50A H 0.342446 0.383693 -0.000853 0.102 Uiso 1 1 calc R U . . .
H50B H 0.298501 0.424279 0.044785 0.102 Uiso 1 1 calc R U . . .
C51 C 0.2731(3) 0.3936(3) -0.0887(5) 0.0653(18) Uani 1 1 d . . . . .
H51A H 0.287475 0.365592 -0.133024 0.078 Uiso 1 1 calc R U . . .
H51B H 0.282774 0.427016 -0.120818 0.078 Uiso 1 1 calc R U . . .
C52 C 0.2086(3) 0.3890(4) -0.0809(6) 0.080(2) Uani 1 1 d . . . . .
H52A H 0.193117 0.423291 -0.06238 0.096 Uiso 1 1 calc R U . . .
H52B H 0.193505 0.379936 -0.148484 0.096 Uiso 1 1 calc R U . . .
C53 C 0.1890(3) 0.3521(5) -0.0101(7) 0.107(4) Uani 1 1 d . . . . .
H53A H 0.192236 0.317354 -0.041076 0.128 Uiso 1 1 calc R U . . .
H53B H 0.148292 0.358636 0.002091 0.128 Uiso 1 1 calc R U . . .
C54 C 0.2189(2) 0.3510(3) 0.0919(5) 0.0570(16) Uani 1 1 d . . . . .
H54A H 0.207391 0.381514 0.132099 0.068 Uiso 1 1 calc R U . . .
H54B H 0.207374 0.31957 0.12949 0.068 Uiso 1 1 calc R U . . .
C55 C 0.3074(3) 0.4041(3) 0.2734(7) 0.069(2) Uani 1 1 d . . . . .
H55 H 0.307542 0.432676 0.222436 0.083 Uiso 1 1 calc R U . . .
C56 C 0.2509(3) 0.4076(5) 0.3259(9) 0.116(2) Uani 1 1 d . . . . .
H56A H 0.220906 0.408367 0.273612 0.139 Uiso 1 1 calc R U . . .
H56B H 0.245354 0.375743 0.366342 0.139 Uiso 1 1 calc R U . . .
C57 C 0.2428(4) 0.4533(5) 0.3943(9) 0.116(2) Uani 1 1 d . . . . .
H57A H 0.239447 0.48482 0.352021 0.139 Uiso 1 1 calc R U . . .
H57B H 0.206793 0.449044 0.431377 0.139 Uiso 1 1 calc R U . . .
C58 C 0.2861(4) 0.4610(4) 0.4646(7) 0.094(3) Uani 1 1 d . . . . .
H58A H 0.287111 0.431514 0.512386 0.113 Uiso 1 1 calc R U . . .
H58B H 0.278524 0.492848 0.503833 0.113 Uiso 1 1 calc R U . . .
C59 C 0.3446(3) 0.4659(5) 0.4106(9) 0.116(2) Uani 1 1 d . . . . .
H59A H 0.375357 0.468243 0.461259 0.139 Uiso 1 1 calc R U . . .
H59B H 0.345581 0.49731 0.367836 0.139 Uiso 1 1 calc R U . . .
C60 C 0.3522(3) 0.4164(5) 0.3440(9) 0.116(2) Uani 1 1 d . . . . .
H60A H 0.387687 0.420222 0.3051 0.139 Uiso 1 1 calc R U . . .
H60B H 0.357082 0.386472 0.3899 0.139 Uiso 1 1 calc R U . . .
C61 C 0.5065(3) 0.4181(3) 0.8660(5) 0.0648(18) Uani 1 1 d . . . . .
H61A H 0.544816 0.412718 0.839891 0.097 Uiso 1 1 calc R U . . .
H61B H 0.507966 0.441136 0.9249 0.097 Uiso 1 1 calc R U . . .
H61C H 0.490178 0.384817 0.88594 0.097 Uiso 1 1 calc R U . . .
C62 C 0.4158(2) 0.4500(2) 0.8226(5) 0.0531(14) Uani 1 1 d . . . . .
H62A H 0.415969 0.472698 0.882942 0.064 Uiso 1 1 calc R U . . .
H62B H 0.397734 0.41676 0.84121 0.064 Uiso 1 1 calc R U . . .
C63 C 0.3838(2) 0.4753(2) 0.7374(5) 0.0513(14) Uani 1 1 d . . . . .
H63A H 0.381048 0.451624 0.67876 0.062 Uiso 1 1 calc R U . . .
H63B H 0.345075 0.48448 0.759566 0.062 Uiso 1 1 calc R U . . .
C64 C 0.3829(2) 0.5530(2) 0.6446(4) 0.0485(13) Uani 1 1 d . . . . .
H64A H 0.405193 0.58376 0.627705 0.073 Uiso 1 1 calc R U . . .
H64B H 0.373973 0.533913 0.582573 0.073 Uiso 1 1 calc R U . . .
H64C H 0.347801 0.563497 0.678096 0.073 Uiso 1 1 calc R U . . .
C65 C 0.4729(3) 0.3975(2) 0.5536(5) 0.0494(13) Uani 1 1 d . . . . .
H65A H 0.458048 0.385266 0.618567 0.074 Uiso 1 1 calc R U . . .
H65B H 0.446132 0.389062 0.499572 0.074 Uiso 1 1 calc R U . . .
H65C H 0.509259 0.380719 0.53993 0.074 Uiso 1 1 calc R U . . .
C66 C 0.5021(3) 0.4708(2) 0.4653(4) 0.0467(13) Uani 1 1 d . . . . .
H66A H 0.480057 0.456391 0.408234 0.056 Uiso 1 1 calc R U . . .
H66B H 0.542027 0.460124 0.457169 0.056 Uiso 1 1 calc R U . . .
Li1 Li 0.5 0.5 0.6883(8) 0.036(2) Uani 1 2 d S T P . .
O1 O 0.47220(15) 0.44115(15) 0.7889(3) 0.0450(8) Uani 1 1 d . . . . .
O2 O 0.41452(13) 0.52083(15) 0.7105(3) 0.0416(8) Uani 1 1 d . . . . .
O3 O 0.48068(15) 0.45193(14) 0.5578(3) 0.0391(8) Uani 1 1 d . . . . .
P1 P 0.25579(5) 0.09456(5) 0.31361(12) 0.0375(3) Uani 1 1 d . . . . .
P2 P 0.21072(5) 0.24135(5) 0.35782(10) 0.0306(2) Uani 1 1 d . . . . .
P3 P 0.30877(5) 0.20526(5) 0.16825(11) 0.0322(2) Uani 1 1 d . . . . .
P4 P 0.35122(5) 0.23128(5) 0.41170(11) 0.0319(2) Uani 1 1 d . . . . .
P5 P 0.32476(6) 0.34522(6) 0.20243(14) 0.0445(3) Uani 1 1 d . . . . .
Fe1 Fe 0.28326(2) 0.18158(2) 0.33008(8) 0.02911(14) Uani 1 1 d . . . . .
Fe2 Fe 0.29396(3) 0.27022(2) 0.28700(7) 0.02744(13) Uani 1 1 d . . . . .
C25 C 0.2725(3) 0.1869(2) 0.0459(8) 0.039(2) Uani 0.604(10) 1 d D . P A 1
H25 H 0.287184 0.210134 -0.008601 0.047 Uiso 0.604(10) 1 calc R U P A 1
C26 C 0.2087(3) 0.1957(3) 0.0544(6) 0.057(3) Uani 0.604(10) 1 d D . P A 1
H26A H 0.192736 0.172453 0.106682 0.068 Uiso 0.604(10) 1 calc R U P A 1
H26B H 0.201161 0.231845 0.074817 0.068 Uiso 0.604(10) 1 calc R U P A 1
C27 C 0.1808(3) 0.1847(4) -0.0477(6) 0.056(3) Uani 0.604(10) 1 d D . P A 1
H27A H 0.196951 0.207858 -0.099849 0.068 Uiso 0.604(10) 1 calc R U P A 1
H27B H 0.139757 0.191643 -0.043044 0.068 Uiso 0.604(10) 1 calc R U P A 1
C28 C 0.1904(3) 0.1283(4) -0.0785(11) 0.074(4) Uani 0.604(10) 1 d D . P A 1
H28A H 0.171545 0.105179 -0.029156 0.088 Uiso 0.604(10) 1 calc R U P A 1
H28B H 0.173314 0.122081 -0.145813 0.088 Uiso 0.604(10) 1 calc R U P A 1
C29 C 0.2534(4) 0.1159(4) -0.0823(7) 0.081(5) Uani 0.604(10) 1 d D . P A 1
H29A H 0.270583 0.134403 -0.140237 0.097 Uiso 0.604(10) 1 calc R U P A 1
H29B H 0.258276 0.078329 -0.094017 0.097 Uiso 0.604(10) 1 calc R U P A 1
C30 C 0.2847(3) 0.1310(3) 0.0144(5) 0.037(2) Uani 0.604(10) 1 d D . P A 1
H30A H 0.325834 0.126736 0.003725 0.044 Uiso 0.604(10) 1 calc R U P A 1
H30B H 0.273198 0.107415 0.069806 0.044 Uiso 0.604(10) 1 calc R U P A 1
C43 C 0.3618(5) 0.2497(4) 0.5480(6) 0.030(3) Uani 0.470(11) 1 d D . P B 1
H43 H 0.40359 0.250347 0.559404 0.036 Uiso 0.470(11) 1 calc R U P B 1
C44 C 0.3381(7) 0.2093(3) 0.6211(7) 0.035(2) Uani 0.470(11) 1 d D . P B 1
H44A H 0.296462 0.207706 0.614136 0.042 Uiso 0.470(11) 1 calc R U P B 1
H44B H 0.353602 0.174793 0.603975 0.042 Uiso 0.470(11) 1 calc R U P B 1
C45 C 0.3535(5) 0.2229(3) 0.7300(6) 0.035(2) Uani 0.470(11) 1 d D . P B 1
H45A H 0.395094 0.222329 0.737839 0.042 Uiso 0.470(11) 1 calc R U P B 1
H45B H 0.337353 0.196582 0.776268 0.042 Uiso 0.470(11) 1 calc R U P B 1
C46 C 0.3310(5) 0.2763(3) 0.7589(6) 0.042(3) Uani 0.470(11) 1 d D . P B 1
H46A H 0.343205 0.28503 0.828494 0.05 Uiso 0.470(11) 1 calc R U P B 1
H46B H 0.289155 0.276001 0.757488 0.05 Uiso 0.470(11) 1 calc R U P B 1
C47 C 0.3530(5) 0.3173(3) 0.6852(7) 0.035(2) Uani 0.470(11) 1 d D . P B 1
H47A H 0.335477 0.351072 0.701557 0.042 Uiso 0.470(11) 1 calc R U P B 1
H47B H 0.394402 0.320892 0.693788 0.042 Uiso 0.470(11) 1 calc R U P B 1
C48 C 0.3401(5) 0.3036(3) 0.5753(6) 0.035(2) Uani 0.470(11) 1 d D . P B 1
H48A H 0.358009 0.329458 0.530186 0.042 Uiso 0.470(11) 1 calc R U P B 1
H48B H 0.298759 0.305029 0.564122 0.042 Uiso 0.470(11) 1 calc R U P B 1
C25A C 0.2532(7) 0.1839(6) 0.0767(7) 0.048(5) Uani 0.396(10) 1 d D . P A 2
H25A H 0.218293 0.18762 0.118862 0.057 Uiso 0.396(10) 1 calc R U P A 2
C26A C 0.2410(7) 0.2224(4) -0.0084(10) 0.064(5) Uiso 0.396(10) 1 d D . P A 2
H26C H 0.227765 0.254828 0.023424 0.076 Uiso 0.396(10) 1 calc R U P A 2
H26D H 0.277528 0.230267 -0.041708 0.076 Uiso 0.396(10) 1 calc R U P A 2
C27A C 0.1989(9) 0.2086(6) -0.0918(14) 0.118(10) Uiso 0.396(10) 1 d D . P A 2
H27C H 0.206623 0.229828 -0.152627 0.141 Uiso 0.396(10) 1 calc R U P A 2
H27D H 0.160018 0.216344 -0.06858 0.141 Uiso 0.396(10) 1 calc R U P A 2
C28A C 0.2036(8) 0.1512(6) -0.1187(8) 0.075(7) Uani 0.396(10) 1 d D . P A 2
H28C H 0.241407 0.144154 -0.147642 0.09 Uiso 0.396(10) 1 calc R U P A 2
H28D H 0.174908 0.142406 -0.170512 0.09 Uiso 0.396(10) 1 calc R U P A 2
C29A C 0.1946(13) 0.1175(6) -0.0249(13) 0.21(3) Uiso 0.396(10) 1 d D . P A 2
H29C H 0.159726 0.127627 0.011572 0.257 Uiso 0.396(10) 1 calc R U P A 2
H29D H 0.192106 0.080445 -0.043317 0.257 Uiso 0.396(10) 1 calc R U P A 2
C30A C 0.2471(15) 0.1282(5) 0.0391(14) 0.159(15) Uiso 0.396(10) 1 d D . P A 2
H30C H 0.280942 0.119427 -0.001443 0.19 Uiso 0.396(10) 1 calc R U P A 2
H30D H 0.246497 0.104921 0.098519 0.19 Uiso 0.396(10) 1 calc R U P A 2
C43A C 0.3376(5) 0.2512(4) 0.5480(6) 0.033(3) Uani 0.530(11) 1 d D . P B 2
H43A H 0.299(5) 0.2584(10) 0.5513(7) 0.039 Uiso 0.530(11) 1 calc R U P B 2
C44A C 0.3477(6) 0.2089(3) 0.6268(7) 0.051(4) Uani 0.530(11) 1 d D . P B 2
H44C H 0.325683 0.177751 0.607977 0.061 Uiso 0.530(11) 1 calc R U P B 2
H44D H 0.388197 0.199401 0.626894 0.061 Uiso 0.530(11) 1 calc R U P B 2
C45A C 0.3305(5) 0.2261(4) 0.7329(7) 0.052(3) Uani 0.530(11) 1 d D . P B 2
H45C H 0.339724 0.198477 0.782077 0.062 Uiso 0.530(11) 1 calc R U P B 2
H45D H 0.289184 0.232032 0.735045 0.062 Uiso 0.530(11) 1 calc R U P B 2
C46A C 0.3613(5) 0.2759(4) 0.7627(6) 0.057(4) Uani 0.530(11) 1 d D . P B 2
H46C H 0.34841 0.28726 0.830418 0.069 Uiso 0.530(11) 1 calc R U P B 2
H46D H 0.402478 0.269243 0.766358 0.069 Uiso 0.530(11) 1 calc R U P B 2
C47A C 0.3497(7) 0.3186(3) 0.6853(8) 0.075(6) Uani 0.530(11) 1 d D . P B 2
H47C H 0.30893 0.327197 0.685667 0.09 Uiso 0.530(11) 1 calc R U P B 2
H47D H 0.37102 0.350118 0.704203 0.09 Uiso 0.530(11) 1 calc R U P B 2
C48A C 0.3672(6) 0.3013(4) 0.5795(6) 0.059(4) Uani 0.530(11) 1 d D . P B 2
H48C H 0.408617 0.295955 0.577825 0.07 Uiso 0.530(11) 1 calc R U P B 2
H48D H 0.35783 0.328918 0.53033 0.07 Uiso 0.530(11) 1 calc R U P B 2

loop_
_atom_site_aniso_label
_atom_site_aniso_U_11
_atom_site_aniso_U_22
_atom_site_aniso_U_33
_atom_site_aniso_U_23
_atom_site_aniso_U_13
_atom_site_aniso_U_12
C1 0.041(3) 0.033(3) 0.052(3) 0.004(2) -0.001(2) -0.003(2)
C2 0.053(3) 0.067(4) 0.055(4) 0.001(3) -0.011(3) -0.009(3)
C3 0.086(5) 0.091(6) 0.052(4) 0.005(4) -0.014(4) -0.011(4)
C4 0.097(6) 0.081(6) 0.061(4) 0.005(4) 0.028(4) -0.008(5)
C5 0.058(4) 0.064(4) 0.070(4) -0.001(3) 0.018(3) -0.007(3)
C6 0.038(3) 0.045(3) 0.063(3) -0.008(3) 0.005(2) -0.004(2)
C7 0.042(3) 0.038(3) 0.057(3) 0.001(2) 0.004(2) 0.002(2)
C8 0.061(4) 0.051(4) 0.076(5) -0.012(3) 0.009(3) 0.002(3)
C9 0.107(7) 0.066(5) 0.099(6) -0.020(5) 0.033(6) 0.018(5)
C10 0.089(6) 0.072(6) 0.128(8) 0.013(5) 0.032(6) 0.048(5)
C11 0.047(3) 0.073(5) 0.147(9) 0.015(5) 0.007(5) 0.022(3)
C12 0.035(3) 0.060(4) 0.101(6) 0.000(4) -0.003(3) 0.011(3)
C13 0.083(5) 0.065(4) 0.035(3) 0.000(3) 0.025(3) 0.008(3)
C14 0.134(4) 0.082(3) 0.053(2) -0.015(2) 0.042(2) -0.010(3)
C15 0.134(4) 0.082(3) 0.053(2) -0.015(2) 0.042(2) -0.010(3)
C16 0.144(10) 0.153(11) 0.074(6) -0.049(7) 0.050(6) -0.024(8)
C17 0.134(4) 0.082(3) 0.053(2) -0.015(2) 0.042(2) -0.010(3)
C18 0.134(4) 0.082(3) 0.053(2) -0.015(2) 0.042(2) -0.010(3)
C19 0.031(2) 0.061(3) 0.040(3) 0.011(2) -0.004(2) -0.001(2)
C20 0.046(3) 0.079(4) 0.041(3) 0.007(3) -0.007(3) -0.028(3)
C21 0.055(4) 0.147(8) 0.053(4) 0.003(5) -0.008(3) -0.042(5)
C22 0.028(3) 0.230(13) 0.065(5) 0.005(6) -0.007(3) 0.011(5)
C23 0.053(4) 0.145(9) 0.084(6) -0.003(6) -0.024(4) 0.048(5)
C24 0.043(3) 0.093(5) 0.082(5) 0.016(5) -0.010(3) 0.025(3)
C31 0.046(3) 0.062(4) 0.033(2) -0.001(2) 0.010(2) 0.013(3)
C32 0.058(4) 0.067(5) 0.065(4) -0.006(3) 0.011(3) 0.014(3)
C33 0.055(4) 0.134(9) 0.092(6) -0.022(6) 0.010(4) 0.021(5)
C34 0.078(5) 0.128(8) 0.068(5) -0.016(5) 0.040(4) 0.010(5)
C35 0.061(4) 0.100(7) 0.081(5) -0.009(5) 0.027(4) -0.020(4)
C36 0.056(4) 0.068(5) 0.104(6) 0.017(4) 0.034(4) 0.000(3)
C37 0.038(3) 0.070(4) 0.052(3) -0.018(3) -0.006(2) -0.003(3)
C38 0.041(4) 0.092(6) 0.140(9) 0.006(6) -0.004(4) 0.018(4)
C39 0.053(4) 0.126(8) 0.120(8) -0.036(7) -0.029(5) 0.038(5)
C40 0.041(4) 0.169(10) 0.085(6) -0.035(6) 0.008(4) -0.017(5)
C41 0.057(4) 0.148(9) 0.064(5) -0.015(5) 0.015(4) -0.042(5)
C42 0.051(3) 0.087(5) 0.048(3) 0.002(3) 0.006(3) -0.022(3)
C49 0.049(3) 0.089(5) 0.058(4) 0.031(4) -0.001(3) -0.003(3)
C50 0.072(5) 0.134(8) 0.049(4) 0.008(4) 0.012(3) -0.047(5)
C51 0.082(5) 0.064(4) 0.050(3) 0.020(3) 0.018(3) 0.003(4)
C52 0.087(5) 0.100(7) 0.054(4) 0.013(4) -0.010(4) -0.023(5)
C53 0.050(4) 0.189(12) 0.081(6) 0.067(7) -0.015(4) 0.003(5)
C54 0.045(3) 0.066(4) 0.060(4) 0.030(3) 0.003(3) -0.006(3)
C55 0.055(4) 0.041(3) 0.112(6) -0.004(4) -0.001(4) -0.005(3)
C56 0.054(2) 0.165(6) 0.129(4) -0.083(4) -0.004(2) -0.007(3)
C57 0.054(2) 0.165(6) 0.129(4) -0.083(4) -0.004(2) -0.007(3)
C58 0.111(7) 0.112(8) 0.059(5) -0.026(5) 0.011(5) 0.022(6)
C59 0.054(2) 0.165(6) 0.129(4) -0.083(4) -0.004(2) -0.007(3)
C60 0.054(2) 0.165(6) 0.129(4) -0.083(4) -0.004(2) -0.007(3)
C61 0.069(4) 0.081(5) 0.045(3) 0.022(3) 0.006(3) 0.012(4)
C62 0.048(3) 0.059(4) 0.052(3) 0.004(3) 0.020(3) -0.008(2)
C63 0.033(3) 0.055(4) 0.066(4) 0.003(3) 0.011(2) -0.004(2)
C64 0.041(3) 0.059(4) 0.045(3) -0.001(3) -0.002(2) 0.012(2)
C65 0.066(4) 0.034(3) 0.048(3) 0.001(2) -0.007(3) -0.015(3)
C66 0.054(3) 0.053(3) 0.033(2) -0.004(2) 0.004(2) -0.010(3)
Li1 0.031(5) 0.051(7) 0.027(5) 0 0 0.004(5)
O1 0.0430(18) 0.057(2) 0.0351(17) 0.0055(17) 0.0068(16) 0.0011(16)
O2 0.0284(15) 0.051(2) 0.0456(19) 0.0009(16) 0.0011(14) 0.0001(14)
O3 0.0456(19) 0.040(2) 0.0320(17) -0.0001(14) -0.0021(14) -0.0135(15)
P1 0.0319(5) 0.0313(6) 0.0495(8) 0.0004(5) -0.0041(5) -0.0033(4)
P2 0.0293(5) 0.0349(6) 0.0277(5) 0.0006(4) 0.0023(4) 0.0022(4)
P3 0.0349(6) 0.0338(6) 0.0280(5) -0.0043(4) -0.0020(4) 0.0003(5)
P4 0.0332(5) 0.0356(6) 0.0269(5) -0.0006(5) -0.0050(4) -0.0025(5)
P5 0.0337(6) 0.0376(7) 0.0622(9) 0.0133(6) 0.0028(6) -0.0028(5)
Fe1 0.0279(3) 0.0287(3) 0.0307(3) 0.0007(3) -0.0002(3) -0.0005(2)
Fe2 0.0299(3) 0.0279(3) 0.0245(3) -0.0002(3) 0.0000(2) -0.0009(2)
C25 0.040(5) 0.047(5) 0.031(5) 0.000(4) -0.003(4) -0.006(4)
C26 0.065(7) 0.052(6) 0.053(6) -0.007(5) -0.025(5) 0.015(5)
C27 0.041(5) 0.085(8) 0.043(5) -0.020(5) -0.018(4) 0.019(5)
C28 0.061(7) 0.095(11) 0.066(8) -0.019(8) -0.005(6) -0.031(7)
C29 0.097(9) 0.076(8) 0.070(8) -0.040(7) -0.058(7) 0.021(7)
C30 0.035(4) 0.043(5) 0.032(4) -0.019(3) -0.015(3) 0.008(3)
C43 0.024(6) 0.044(6) 0.022(5) -0.003(4) -0.003(4) -0.009(5)
C44 0.042(4) 0.041(4) 0.023(3) 0.002(3) 0.004(2) -0.001(3)
C45 0.042(4) 0.041(4) 0.023(3) 0.002(3) 0.004(2) -0.001(3)
C46 0.053(7) 0.042(7) 0.031(6) 0.000(4) -0.001(5) 0.007(6)
C47 0.042(4) 0.041(4) 0.023(3) 0.002(3) 0.004(2) -0.001(3)
C48 0.042(4) 0.041(4) 0.023(3) 0.002(3) 0.004(2) -0.001(3)
C25A 0.041(9) 0.094(13) 0.009(6) -0.010(6) 0.002(5) -0.029(8)
C28A 0.086(13) 0.102(16) 0.038(8) 0.003(9) -0.010(8) -0.068(13)
C43A 0.029(6) 0.046(6) 0.023(4) 0.001(4) -0.003(4) -0.008(5)
C44A 0.051(8) 0.044(7) 0.057(8) 0.013(6) -0.003(6) -0.003(5)
C45A 0.054(7) 0.065(8) 0.035(6) 0.015(5) 0.007(5) 0.001(6)
C46A 0.055(8) 0.087(10) 0.029(5) 0.003(5) -0.005(5) 0.012(7)
C47A 0.139(16) 0.044(8) 0.042(7) -0.020(6) 0.002(9) -0.029(9)
C48A 0.109(12) 0.041(6) 0.025(5) 0.000(4) -0.002(6) -0.035(7)

loop_
_atom_type_symbol
_atom_type_description
_atom_type_scat_dispersion_real
_atom_type_scat_dispersion_imag
_atom_type_scat_source
C C 0.0033 0.0016 'International Tables Vol C Tables 4.2.6.8 and 6.1.1.4'
H H 0 0 'International Tables Vol C Tables 4.2.6.8 and 6.1.1.4'
Li Li -0.0003 0.0001 'International Tables Vol C Tables 4.2.6.8 and 6.1.1.4'
O O 0.0106 0.006 'International Tables Vol C Tables 4.2.6.8 and 6.1.1.4'
P P 0.1023 0.0942 'International Tables Vol C Tables 4.2.6.8 and 6.1.1.4'
Fe Fe 0.3463 0.8444 'International Tables Vol C Tables 4.2.6.8 and 6.1.1.4'

loop_
_geom_angle_atom_site_label_1
_geom_angle_atom_site_label_2
_geom_angle_atom_site_label_3
_geom_angle
_geom_angle_site_symmetry_1
_geom_angle_site_symmetry_3
_geom_angle_publ_flag
C6 C1 C2 108.5(5) . . ?
C6 C1 P1 108.1(4) . . ?
C2 C1 P1 115.3(4) . . ?
C6 C1 H1 108.2 . . ?
C2 C1 H1 108.2 . . ?
P1 C1 H1 108.2 . . ?
C1 C2 C3 110.9(5) . . ?
C1 C2 H2A 109.5 . . ?
C3 C2 H2A 109.5 . . ?
C1 C2 H2B 109.5 . . ?
C3 C2 H2B 109.5 . . ?
H2A C2 H2B 108 . . ?
C4 C3 C2 111.2(6) . . ?
C4 C3 H3A 109.4 . . ?
C2 C3 H3A 109.4 . . ?
C4 C3 H3B 109.4 . . ?
C2 C3 H3B 109.4 . . ?
H3A C3 H3B 108 . . ?
C3 C4 C5 109.2(6) . . ?
C3 C4 H4A 109.8 . . ?
C5 C4 H4A 109.8 . . ?
C3 C4 H4B 109.8 . . ?
C5 C4 H4B 109.8 . . ?
H4A C4 H4B 108.3 . . ?
C4 C5 C6 112.0(6) . . ?
C4 C5 H5A 109.2 . . ?
C6 C5 H5A 109.2 . . ?
C4 C5 H5B 109.2 . . ?
C6 C5 H5B 109.2 . . ?
H5A C5 H5B 107.9 . . ?
C1 C6 C5 112.6(5) . . ?
C1 C6 H6A 109.1 . . ?
C5 C6 H6A 109.1 . . ?
C1 C6 H6B 109.1 . . ?
C5 C6 H6B 109.1 . . ?
H6A C6 H6B 107.8 . . ?
C12 C7 C8 110.7(5) . . ?
C12 C7 P1 116.3(4) . . ?
C8 C7 P1 113.2(4) . . ?
C12 C7 H7 105.2 . . ?
C8 C7 H7 105.2 . . ?
P1 C7 H7 105.2 . . ?
C9 C8 C7 110.7(6) . . ?
C9 C8 H8A 109.5 . . ?
C7 C8 H8A 109.5 . . ?
C9 C8 H8B 109.5 . . ?
C7 C8 H8B 109.5 . . ?
H8A C8 H8B 108.1 . . ?
C10 C9 C8 114.0(8) . . ?
C10 C9 H9A 108.8 . . ?
C8 C9 H9A 108.8 . . ?
C10 C9 H9B 108.8 . . ?
C8 C9 H9B 108.8 . . ?
H9A C9 H9B 107.6 . . ?
C9 C10 C11 111.4(7) . . ?
C9 C10 H10A 109.3 . . ?
C11 C10 H10A 109.3 . . ?
C9 C10 H10B 109.3 . . ?
C11 C10 H10B 109.3 . . ?
H10A C10 H10B 108 . . ?
C10 C11 C12 110.6(6) . . ?
C10 C11 H11A 109.5 . . ?
C12 C11 H11A 109.5 . . ?
C10 C11 H11B 109.5 . . ?
C12 C11 H11B 109.5 . . ?
H11A C11 H11B 108.1 . . ?
C7 C12 C11 111.7(7) . . ?
C7 C12 H12A 109.3 . . ?
C11 C12 H12A 109.3 . . ?
C7 C12 H12B 109.3 . . ?
C11 C12 H12B 109.3 . . ?
H12A C12 H12B 107.9 . . ?
C14 C13 C18 116.3(6) . . ?
C14 C13 P2 119.2(6) . . ?
C18 C13 P2 116.2(5) . . ?
C14 C13 H13 99.7 . . ?
C18 C13 H13 99.7 . . ?
P2 C13 H13 99.7 . . ?
C13 C14 C15 115.6(8) . . ?
C13 C14 H14A 108.4 . . ?
C15 C14 H14A 108.4 . . ?
C13 C14 H14B 108.4 . . ?
C15 C14 H14B 108.4 . . ?
H14A C14 H14B 107.4 . . ?
C16 C15 C14 110.4(8) . . ?
C16 C15 H15A 109.6 . . ?
C14 C15 H15A 109.6 . . ?
C16 C15 H15B 109.6 . . ?
C14 C15 H15B 109.6 . . ?
H15A C15 H15B 108.1 . . ?
C17 C16 C15 117.4(8) . . ?
C17 C16 H16A 107.9 . . ?
C15 C16 H16A 107.9 . . ?
C17 C16 H16B 107.9 . . ?
C15 C16 H16B 107.9 . . ?
H16A C16 H16B 107.2 . . ?
C16 C17 C18 118.5(9) . . ?
C16 C17 H17A 107.7 . . ?
C18 C17 H17A 107.7 . . ?
C16 C17 H17B 107.7 . . ?
C18 C17 H17B 107.7 . . ?
H17A C17 H17B 107.1 . . ?
C13 C18 C17 114.8(8) . . ?
C13 C18 H18A 108.6 . . ?
C17 C18 H18A 108.6 . . ?
C13 C18 H18B 108.6 . . ?
C17 C18 H18B 108.6 . . ?
H18A C18 H18B 107.5 . . ?
C24 C19 C20 114.5(5) . . ?
C24 C19 P2 113.3(5) . . ?
C20 C19 P2 114.8(4) . . ?
C24 C19 H19 104.2 . . ?
C20 C19 H19 104.2 . . ?
P2 C19 H19 104.2 . . ?
C19 C20 C21 109.5(6) . . ?
C19 C20 H20A 109.8 . . ?
C21 C20 H20A 109.8 . . ?
C19 C20 H20B 109.8 . . ?
C21 C20 H20B 109.8 . . ?
H20A C20 H20B 108.2 . . ?
C22 C21 C20 111.7(7) . . ?
C22 C21 H21A 109.3 . . ?
C20 C21 H21A 109.3 . . ?
C22 C21 H21B 109.3 . . ?
C20 C21 H21B 109.3 . . ?
H21A C21 H21B 107.9 . . ?
C23 C22 C21 112.3(6) . . ?
C23 C22 H22A 109.1 . . ?
C21 C22 H22A 109.1 . . ?
C23 C22 H22B 109.1 . . ?
C21 C22 H22B 109.1 . . ?
H22A C22 H22B 107.9 . . ?
C22 C23 C24 112.0(8) . . ?
C22 C23 H23A 109.2 . . ?
C24 C23 H23A 109.2 . . ?
C22 C23 H23B 109.2 . . ?
C24 C23 H23B 109.2 . . ?
H23A C23 H23B 107.9 . . ?
C19 C24 C23 111.0(7) . . ?
C19 C24 H24A 109.4 . . ?
C23 C24 H24A 109.4 . . ?
C19 C24 H24B 109.4 . . ?
C23 C24 H24B 109.4 . . ?
H24A C24 H24B 108 . . ?
C36 C31 C32 112.5(5) . . ?
C36 C31 P3 116.8(4) . . ?
C32 C31 P3 119.3(5) . . ?
C36 C31 H31 101.4 . . ?
C32 C31 H31 101.4 . . ?
P3 C31 H31 101.4 . . ?
C31 C32 C33 114.1(7) . . ?
C31 C32 H32A 108.7 . . ?
C33 C32 H32A 108.7 . . ?
C31 C32 H32B 108.7 . . ?
C33 C32 H32B 108.7 . . ?
H32A C32 H32B 107.6 . . ?
C32 C33 C34 109.8(7) . . ?
C32 C33 H33A 109.7 . . ?
C34 C33 H33A 109.7 . . ?
C32 C33 H33B 109.7 . . ?
C34 C33 H33B 109.7 . . ?
H33A C33 H33B 108.2 . . ?
C35 C34 C33 108.0(7) . . ?
C35 C34 H34A 110.1 . . ?
C33 C34 H34A 110.1 . . ?
C35 C34 H34B 110.1 . . ?
C33 C34 H34B 110.1 . . ?
H34A C34 H34B 108.4 . . ?
C34 C35 C36 110.3(7) . . ?
C34 C35 H35A 109.6 . . ?
C36 C35 H35A 109.6 . . ?
C34 C35 H35B 109.6 . . ?
C36 C35 H35B 109.6 . . ?
H35A C35 H35B 108.1 . . ?
C31 C36 C35 114.9(7) . . ?
C31 C36 H36A 108.5 . . ?
C35 C36 H36A 108.5 . . ?
C31 C36 H36B 108.5 . . ?
C35 C36 H36B 108.5 . . ?
H36A C36 H36B 107.5 . . ?
C38 C37 C42 112.2(6) . . ?
C38 C37 P4 115.2(5) . . ?
C42 C37 P4 114.3(5) . . ?
C38 C37 H37 104.6 . . ?
C42 C37 H37 104.6 . . ?
P4 C37 H37 104.6 . . ?
C37 C38 C39 111.2(8) . . ?
C37 C38 H38A 109.4 . . ?
C39 C38 H38A 109.4 . . ?
C37 C38 H38B 109.4 . . ?
C39 C38 H38B 109.4 . . ?
H38A C38 H38B 108 . . ?
C40 C39 C38 111.7(7) . . ?
C40 C39 H39A 109.3 . . ?
C38 C39 H39A 109.3 . . ?
C40 C39 H39B 109.3 . . ?
C38 C39 H39B 109.3 . . ?
H39A C39 H39B 107.9 . . ?
C41 C40 C39 112.4(7) . . ?
C41 C40 H40A 109.1 . . ?
C39 C40 H40A 109.1 . . ?
C41 C40 H40B 109.1 . . ?
C39 C40 H40B 109.1 . . ?
H40A C40 H40B 107.9 . . ?
C40 C41 C42 111.6(7) . . ?
C40 C41 H41A 109.3 . . ?
C42 C41 H41A 109.3 . . ?
C40 C41 H41B 109.3 . . ?
C42 C41 H41B 109.3 . . ?
H41A C41 H41B 108 . . ?
C37 C42 C41 114.5(7) . . ?
C37 C42 H42A 108.6 . . ?
C41 C42 H42A 108.6 . . ?
C37 C42 H42B 108.6 . . ?
C41 C42 H42B 108.6 . . ?
H42A C42 H42B 107.6 . . ?
C50 C49 C54 114.1(6) . . ?
C50 C49 P5 113.5(5) . . ?
C54 C49 P5 116.4(5) . . ?
C50 C49 H49 103.6 . . ?
C54 C49 H49 103.6 . . ?
P5 C49 H49 103.6 . . ?
C49 C50 C51 116.3(6) . . ?
C49 C50 H50A 108.2 . . ?
C51 C50 H50A 108.2 . . ?
C49 C50 H50B 108.2 . . ?
C51 C50 H50B 108.2 . . ?
H50A C50 H50B 107.4 . . ?
C50 C51 C52 112.9(6) . . ?
C50 C51 H51A 109 . . ?
C52 C51 H51A 109 . . ?
C50 C51 H51B 109 . . ?
C52 C51 H51B 109 . . ?
H51A C51 H51B 107.8 . . ?
C53 C52 C51 115.1(7) . . ?
C53 C52 H52A 108.5 . . ?
C51 C52 H52A 108.5 . . ?
C53 C52 H52B 108.5 . . ?
C51 C52 H52B 108.5 . . ?
H52A C52 H52B 107.5 . . ?
C52 C53 C54 116.4(8) . . ?
C52 C53 H53A 108.2 . . ?
C54 C53 H53A 108.2 . . ?
C52 C53 H53B 108.2 . . ?
C54 C53 H53B 108.2 . . ?
H53A C53 H53B 107.3 . . ?
C49 C54 C53 111.6(6) . . ?
C49 C54 H54A 109.3 . . ?
C53 C54 H54A 109.3 . . ?
C49 C54 H54B 109.3 . . ?
C53 C54 H54B 109.3 . . ?
H54A C54 H54B 108 . . ?
C60 C55 C56 109.8(8) . . ?
C60 C55 P5 110.4(6) . . ?
C56 C55 P5 118.9(6) . . ?
C60 C55 H55 105.6 . . ?
C56 C55 H55 105.6 . . ?
P5 C55 H55 105.6 . . ?
C57 C56 C55 115.9(8) . . ?
C57 C56 H56A 108.3 . . ?
C55 C56 H56A 108.3 . . ?
C57 C56 H56B 108.3 . . ?
C55 C56 H56B 108.3 . . ?
H56A C56 H56B 107.4 . . ?
C58 C57 C56 114.8(9) . . ?
C58 C57 H57A 108.6 . . ?
C56 C57 H57A 108.6 . . ?
C58 C57 H57B 108.6 . . ?
C56 C57 H57B 108.6 . . ?
H57A C57 H57B 107.5 . . ?
C57 C58 C59 111.0(8) . . ?
C57 C58 H58A 109.4 . . ?
C59 C58 H58A 109.4 . . ?
C57 C58 H58B 109.4 . . ?
C59 C58 H58B 109.4 . . ?
H58A C58 H58B 108 . . ?
C58 C59 C60 107.0(8) . . ?
C58 C59 H59A 110.3 . . ?
C60 C59 H59A 110.3 . . ?
C58 C59 H59B 110.3 . . ?
C60 C59 H59B 110.3 . . ?
H59A C59 H59B 108.6 . . ?
C55 C60 C59 117.4(8) . . ?
C55 C60 H60A 108 . . ?
C59 C60 H60A 108 . . ?
C55 C60 H60B 108 . . ?
C59 C60 H60B 108 . . ?
H60A C60 H60B 107.2 . . ?
O1 C61 H61A 109.5 . . ?
O1 C61 H61B 109.5 . . ?
H61A C61 H61B 109.5 . . ?
O1 C61 H61C 109.5 . . ?
H61A C61 H61C 109.5 . . ?
H61B C61 H61C 109.5 . . ?
O1 C62 C63 107.8(5) . . ?
O1 C62 H62A 110.1 . . ?
C63 C62 H62A 110.1 . . ?
O1 C62 H62B 110.1 . . ?
C63 C62 H62B 110.1 . . ?
H62A C62 H62B 108.5 . . ?
O2 C63 C62 106.7(5) . . ?
O2 C63 H63A 110.4 . . ?
C62 C63 H63A 110.4 . . ?
O2 C63 H63B 110.4 . . ?
C62 C63 H63B 110.4 . . ?
H63A C63 H63B 108.6 . . ?
O2 C64 H64A 109.5 . . ?
O2 C64 H64B 109.5 . . ?
H64A C64 H64B 109.5 . . ?
O2 C64 H64C 109.5 . . ?
H64A C64 H64C 109.5 . . ?
H64B C64 H64C 109.5 . . ?
O3 C65 H65A 109.5 . . ?
O3 C65 H65B 109.5 . . ?
H65A C65 H65B 109.5 . . ?
O3 C65 H65C 109.5 . . ?
H65A C65 H65C 109.5 . . ?
H65B C65 H65C 109.5 . . ?
O3 C66 C66 108.8(4) . 2_665 ?
O3 C66 H66A 109.9 . . ?
C66 C66 H66A 109.9 2_665 . ?
O3 C66 H66B 109.9 . . ?
C66 C66 H66B 109.9 2_665 . ?
H66A C66 H66B 108.3 . . ?
O2 Li1 O2 164.0(6) 2_665 . ?
O2 Li1 O1 78.4(2) 2_665 2_665 ?
O2 Li1 O1 91.5(3) . 2_665 ?
O2 Li1 O1 91.5(3) 2_665 . ?
O2 Li1 O1 78.4(2) . . ?
O1 Li1 O1 102.5(5) 2_665 . ?
O2 Li1 O3 93.1(2) 2_665 2_665 ?
O2 Li1 O3 99.5(3) . 2_665 ?
O1 Li1 O3 91.26(15) 2_665 2_665 ?
O1 Li1 O3 166.1(4) . 2_665 ?
O2 Li1 O3 99.5(3) 2_665 . ?
O2 Li1 O3 93.1(2) . . ?
O1 Li1 O3 166.1(4) 2_665 . ?
O1 Li1 O3 91.26(15) . . ?
O3 Li1 O3 75.1(4) 2_665 . ?
C62 O1 C61 112.0(4) . . ?
C62 O1 Li1 111.8(3) . . ?
C61 O1 Li1 124.6(4) . . ?
C64 O2 C63 111.6(4) . . ?
C64 O2 Li1 124.7(4) . . ?
C63 O2 Li1 108.2(3) . . ?
C66 O3 C65 110.9(4) . . ?
C66 O3 Li1 114.4(3) . . ?
C65 O3 Li1 128.6(4) . . ?
C1 P1 C7 104.2(3) . . ?
C1 P1 Fe1 113.02(18) . . ?
C7 P1 Fe1 106.64(18) . . ?
C19 P2 C13 108.2(3) . . ?
C19 P2 Fe2 118.16(17) . . ?
C13 P2 Fe2 123.3(3) . . ?
C19 P2 Fe1 120.5(2) . . ?
C13 P2 Fe1 119.1(2) . . ?
Fe2 P2 Fe1 61.52(4) . . ?
C31 P3 C25A 117.1(5) . . ?
C31 P3 C25 98.7(3) . . ?
C31 P3 Fe1 123.55(18) . . ?
C25A P3 Fe1 109.7(4) . . ?
C25 P3 Fe1 127.4(3) . . ?
C31 P3 Fe2 111.0(2) . . ?
C25A P3 Fe2 122.9(5) . . ?
C25 P3 Fe2 133.6(2) . . ?
Fe1 P3 Fe2 61.72(4) . . ?
C37 P4 C43 95.2(4) . . ?
C37 P4 C43A 112.6(4) . . ?
C37 P4 Fe1 122.40(19) . . ?
C43 P4 Fe1 132.6(3) . . ?
C43A P4 Fe1 118.2(3) . . ?
C37 P4 Fe2 116.4(2) . . ?
C43 P4 Fe2 129.7(3) . . ?
C43A P4 Fe2 116.7(3) . . ?
Fe1 P4 Fe2 60.94(4) . . ?
C55 P5 C49 104.1(4) . . ?
C55 P5 Fe2 111.8(3) . . ?
C49 P5 Fe2 107.3(2) . . ?
P3 Fe1 P4 95.89(5) . . ?
P3 Fe1 P2 99.34(5) . . ?
P4 Fe1 P2 94.00(5) . . ?
P3 Fe1 P1 103.92(5) . . ?
P4 Fe1 P1 139.74(5) . . ?
P2 Fe1 P1 116.34(5) . . ?
P3 Fe1 Fe2 59.56(4) . . ?
P4 Fe1 Fe2 60.26(4) . . ?
P2 Fe1 Fe2 58.55(4) . . ?
P1 Fe1 Fe2 158.49(5) . . ?
P2 Fe2 P3 99.72(5) . . ?
P2 Fe2 P5 136.41(5) . . ?
P3 Fe2 P5 103.17(6) . . ?
P2 Fe2 P4 93.95(5) . . ?
P3 Fe2 P4 94.40(5) . . ?
P5 Fe2 P4 120.36(5) . . ?
P2 Fe2 Fe1 59.93(4) . . ?
P3 Fe2 Fe1 58.72(4) . . ?
P5 Fe2 Fe1 160.35(5) . . ?
P4 Fe2 Fe1 58.80(4) . . ?
C26 C25 C30 110.2(3) . . ?
C26 C25 P3 110.3(6) . . ?
C30 C25 P3 112.6(5) . . ?
C26 C25 H25 107.9 . . ?
C30 C25 H25 107.9 . . ?
P3 C25 H25 107.9 . . ?
C27 C26 C25 109.5(5) . . ?
C27 C26 H26A 109.8 . . ?
C25 C26 H26A 109.8 . . ?
C27 C26 H26B 109.8 . . ?
C25 C26 H26B 109.8 . . ?
H26A C26 H26B 108.2 . . ?
C26 C27 C28 110.4(5) . . ?
C26 C27 H27A 109.6 . . ?
C28 C27 H27A 109.6 . . ?
C26 C27 H27B 109.6 . . ?
C28 C27 H27B 109.6 . . ?
H27A C27 H27B 108.1 . . ?
C29 C28 C27 110.7(3) . . ?
C29 C28 H28A 109.5 . . ?
C27 C28 H28A 109.5 . . ?
C29 C28 H28B 109.5 . . ?
C27 C28 H28B 109.5 . . ?
H28A C28 H28B 108.1 . . ?
C28 C29 C30 113.1(5) . . ?
C28 C29 H29A 109 . . ?
C30 C29 H29A 109 . . ?
C28 C29 H29B 109 . . ?
C30 C29 H29B 109 . . ?
H29A C29 H29B 107.8 . . ?
C29 C30 C25 112.1(4) . . ?
C29 C30 H30A 109.2 . . ?
C25 C30 H30A 109.2 . . ?
C29 C30 H30B 109.2 . . ?
C25 C30 H30B 109.2 . . ?
H30A C30 H30B 107.9 . . ?
C44 C43 C48 110.6(3) . . ?
C44 C43 P4 112.6(7) . . ?
C48 C43 P4 114.3(7) . . ?
C44 C43 H43 106.3 . . ?
C48 C43 H43 106.3 . . ?
P4 C43 H43 106.3 . . ?
C45 C44 C43 110.6(5) . . ?
C45 C44 H44A 109.5 . . ?
C43 C44 H44A 109.5 . . ?
C45 C44 H44B 109.5 . . ?
C43 C44 H44B 109.5 . . ?
H44A C44 H44B 108.1 . . ?
C44 C45 C46 111.1(5) . . ?
C44 C45 H45A 109.4 . . ?
C46 C45 H45A 109.4 . . ?
C44 C45 H45B 109.4 . . ?
C46 C45 H45B 109.4 . . ?
H45A C45 H45B 108 . . ?
C45 C46 C47 110.4(3) . . ?
C45 C46 H46A 109.6 . . ?
C47 C46 H46A 109.6 . . ?
C45 C46 H46B 109.6 . . ?
C47 C46 H46B 109.6 . . ?
H46A C46 H46B 108.1 . . ?
C48 C47 C46 112.1(5) . . ?
C48 C47 H47A 109.2 . . ?
C46 C47 H47A 109.2 . . ?
C48 C47 H47B 109.2 . . ?
C46 C47 H47B 109.2 . . ?
H47A C47 H47B 107.9 . . ?
C47 C48 C43 111.6(5) . . ?
C47 C48 H48A 109.3 . . ?
C43 C48 H48A 109.3 . . ?
C47 C48 H48B 109.3 . . ?
C43 C48 H48B 109.3 . . ?
H48A C48 H48B 108 . . ?
C26A C25A C30A 110.7(3) . . ?
C26A C25A P3 114.6(9) . . ?
C30A C25A P3 123.6(13) . . ?
C26A C25A H25A 101.1 . . ?
C30A C25A H25A 101.1 . . ?
P3 C25A H25A 101.1 . . ?
C27A C26A C25A 120.2(7) . . ?
C27A C26A H26C 107.3 . . ?
C25A C26A H26C 107.3 . . ?
C27A C26A H26D 107.3 . . ?
C25A C26A H26D 107.3 . . ?
H26C C26A H26D 106.9 . . ?
C26A C27A C28A 110.2(6) . . ?
C26A C27A H27C 109.6 . . ?
C28A C27A H27C 109.6 . . ?
C26A C27A H27D 109.6 . . ?
C28A C27A H27D 109.6 . . ?
H27C C27A H27D 108.1 . . ?
C27A C28A C29A 110.7(3) . . ?
C27A C28A H28C 109.5 . . ?
C29A C28A H28C 109.5 . . ?
C27A C28A H28D 109.5 . . ?
C29A C28A H28D 109.5 . . ?
H28C C28A H28D 108.1 . . ?
C30A C29A C28A 103.4(5) . . ?
C30A C29A H29C 111.1 . . ?
C28A C29A H29C 111.1 . . ?
C30A C29A H29D 111.1 . . ?
C28A C29A H29D 111.1 . . ?
H29C C29A H29D 109 . . ?
C29A C30A C25A 115.3(10) . . ?
C29A C30A H30C 108.4 . . ?
C25A C30A H30C 108.4 . . ?
C29A C30A H30D 108.4 . . ?
C25A C30A H30D 108.4 . . ?
H30C C30A H30D 107.5 . . ?
C48A C43A C44A 110.4(3) . . ?
C48A C43A P4 114.2(7) . . ?
C44A C43A P4 115.1(7) . . ?
C48A C43A H43A 105.4 . . ?
C44A C43A H43A 105.4 . . ?
P4 C43A H43A 105.4 . . ?
C45A C44A C43A 112.0(6) . . ?
C45A C44A H44C 109.2 . . ?
C43A C44A H44C 109.2 . . ?
C45A C44A H44D 109.2 . . ?
C43A C44A H44D 109.2 . . ?
H44C C44A H44D 107.9 . . ?
C44A C45A C46A 110.8(5) . . ?
C44A C45A H45C 109.5 . . ?
C46A C45A H45C 109.5 . . ?
C44A C45A H45D 109.5 . . ?
C46A C45A H45D 109.5 . . ?
H45C C45A H45D 108.1 . . ?
C47A C46A C45A 110.5(3) . . ?
C47A C46A H46C 109.6 . . ?
C45A C46A H46C 109.6 . . ?
C47A C46A H46D 109.6 . . ?
C45A C46A H46D 109.6 . . ?
H46C C46A H46D 108.1 . . ?
C48A C47A C46A 110.7(6) . . ?
C48A C47A H47C 109.5 . . ?
C46A C47A H47C 109.5 . . ?
C48A C47A H47D 109.5 . . ?
C46A C47A H47D 109.5 . . ?
H47C C47A H47D 108.1 . . ?
C47A C48A C43A 111.9(6) . . ?
C47A C48A H48C 109.2 . . ?
C43A C48A H48C 109.2 . . ?
C47A C48A H48D 109.2 . . ?
C43A C48A H48D 109.2 . . ?
H48C C48A H48D 107.9 . . ?

loop_
_geom_bond_atom_site_label_1
_geom_bond_atom_site_label_2
_geom_bond_distance
_geom_bond_site_symmetry_2
_geom_bond_publ_flag
C1 C6 1.528(7) . ?
C1 C2 1.534(8) . ?
C1 P1 1.876(6) . ?
C1 H1 1 . ?
C2 C3 1.545(10) . ?
C2 H2A 0.99 . ?
C2 H2B 0.99 . ?
C3 C4 1.516(11) . ?
C3 H3A 0.99 . ?
C3 H3B 0.99 . ?
C4 C5 1.524(11) . ?
C4 H4A 0.99 . ?
C4 H4B 0.99 . ?
C5 C6 1.530(9) . ?
C5 H5A 0.99 . ?
C5 H5B 0.99 . ?
C6 H6A 0.99 . ?
C6 H6B 0.99 . ?
C7 C12 1.520(9) . ?
C7 C8 1.523(9) . ?
C7 P1 1.884(5) . ?
C7 H7 1 . ?
C8 C9 1.521(10) . ?
C8 H8A 0.99 . ?
C8 H8B 0.99 . ?
C9 C10 1.466(14) . ?
C9 H9A 0.99 . ?
C9 H9B 0.99 . ?
C10 C11 1.515(13) . ?
C10 H10A 0.99 . ?
C10 H10B 0.99 . ?
C11 C12 1.542(9) . ?
C11 H11A 0.99 . ?
C11 H11B 0.99 . ?
C12 H12A 0.99 . ?
C12 H12B 0.99 . ?
C13 C14 1.397(11) . ?
C13 C18 1.494(11) . ?
C13 P2 1.870(6) . ?
C13 H13 1 . ?
C14 C15 1.557(10) . ?
C14 H14A 0.99 . ?
C14 H14B 0.99 . ?
C15 C16 1.515(14) . ?
C15 H15A 0.99 . ?
C15 H15B 0.99 . ?
C16 C17 1.368(13) . ?
C16 H16A 0.99 . ?
C16 H16B 0.99 . ?
C17 C18 1.498(10) . ?
C17 H17A 0.99 . ?
C17 H17B 0.99 . ?
C18 H18A 0.99 . ?
C18 H18B 0.99 . ?
C19 C24 1.517(9) . ?
C19 C20 1.521(8) . ?
C19 P2 1.863(5) . ?
C19 H19 1 . ?
C20 C21 1.552(9) . ?
C20 H20A 0.99 . ?
C20 H20B 0.99 . ?
C21 C22 1.534(14) . ?
C21 H21A 0.99 . ?
C21 H21B 0.99 . ?
C22 C23 1.494(15) . ?
C22 H22A 0.99 . ?
C22 H22B 0.99 . ?
C23 C24 1.542(10) . ?
C23 H23A 0.99 . ?
C23 H23B 0.99 . ?
C24 H24A 0.99 . ?
C24 H24B 0.99 . ?
C31 C36 1.487(10) . ?
C31 C32 1.496(9) . ?
C31 P3 1.865(5) . ?
C31 H31 1 . ?
C32 C33 1.510(10) . ?
C32 H32A 0.99 . ?
C32 H32B 0.99 . ?
C33 C34 1.561(14) . ?
C33 H33A 0.99 . ?
C33 H33B 0.99 . ?
C34 C35 1.496(12) . ?
C34 H34A 0.99 . ?
C34 H34B 0.99 . ?
C35 C36 1.531(10) . ?
C35 H35A 0.99 . ?
C35 H35B 0.99 . ?
C36 H36A 0.99 . ?
C36 H36B 0.99 . ?
C37 C38 1.505(11) . ?
C37 C42 1.515(9) . ?
C37 P4 1.876(6) . ?
C37 H37 1 . ?
C38 C39 1.553(11) . ?
C38 H38A 0.99 . ?
C38 H38B 0.99 . ?
C39 C40 1.512(13) . ?
C39 H39A 0.99 . ?
C39 H39B 0.99 . ?
C40 C41 1.473(14) . ?
C40 H40A 0.99 . ?
C40 H40B 0.99 . ?
C41 C42 1.517(10) . ?
C41 H41A 0.99 . ?
C41 H41B 0.99 . ?
C42 H42A 0.99 . ?
C42 H42B 0.99 . ?
C49 C50 1.446(10) . ?
C49 C54 1.475(8) . ?
C49 P5 1.929(7) . ?
C49 H49 1 . ?
C50 C51 1.485(11) . ?
C50 H50A 0.99 . ?
C50 H50B 0.99 . ?
C51 C52 1.533(10) . ?
C51 H51A 0.99 . ?
C51 H51B 0.99 . ?
C52 C53 1.415(12) . ?
C52 H52A 0.99 . ?
C52 H52B 0.99 . ?
C53 C54 1.523(11) . ?
C53 H53A 0.99 . ?
C53 H53B 0.99 . ?
C54 H54A 0.99 . ?
C54 H54B 0.99 . ?
C55 C60 1.448(11) . ?
C55 C56 1.509(11) . ?
C55 P5 1.834(7) . ?
C55 H55 1 . ?
C56 C57 1.500(13) . ?
C56 H56A 0.99 . ?
C56 H56B 0.99 . ?
C57 C58 1.396(13) . ?
C57 H57A 0.99 . ?
C57 H57B 0.99 . ?
C58 C59 1.562(13) . ?
C58 H58A 0.99 . ?
C58 H58B 0.99 . ?
C59 C60 1.562(12) . ?
C59 H59A 0.99 . ?
C59 H59B 0.99 . ?
C60 H60A 0.99 . ?
C60 H60B 0.99 . ?
C61 O1 1.432(7) . ?
C61 H61A 0.98 . ?
C61 H61B 0.98 . ?
C61 H61C 0.98 . ?
C62 O1 1.424(6) . ?
C62 C63 1.508(9) . ?
C62 H62A 0.99 . ?
C62 H62B 0.99 . ?
C63 O2 1.428(7) . ?
C63 H63A 0.99 . ?
C63 H63B 0.99 . ?
C64 O2 1.416(6) . ?
C64 H64A 0.98 . ?
C64 H64B 0.98 . ?
C64 H64C 0.98 . ?
C65 O3 1.419(6) . ?
C65 H65A 0.98 . ?
C65 H65B 0.98 . ?
C65 H65C 0.98 . ?
C66 O3 1.410(6) . ?
C66 C66 1.512(12) 2_665 ?
C66 H66A 0.99 . ?
C66 H66B 0.99 . ?
Li1 O2 2.113(4) 2_665 ?
Li1 O2 2.113(4) . ?
Li1 O1 2.124(8) 2_665 ?
Li1 O1 2.125(8) . ?
Li1 O3 2.174(9) 2_665 ?
Li1 O3 2.174(9) . ?
P1 Fe1 2.3513(14) . ?
P2 Fe2 2.3046(13) . ?
P2 Fe1 2.3379(13) . ?
P3 C25A 1.869(11) . ?
P3 C25 1.891(8) . ?
P3 Fe1 2.3044(14) . ?
P3 Fe2 2.3247(13) . ?
P4 C43 1.880(8) . ?
P4 C43A 1.901(9) . ?
P4 Fe1 2.3234(13) . ?
P4 Fe2 2.3585(13) . ?
P5 Fe2 2.3530(15) . ?
Fe1 Fe2 2.3744(9) . ?
C25 C26 1.530(3) . ?
C25 C30 1.531(3) . ?
C25 H25 1 . ?
C26 C27 1.528(3) . ?
C26 H26A 0.99 . ?
C26 H26B 0.99 . ?
C27 C28 1.529(3) . ?
C27 H27A 0.99 . ?
C27 H27B 0.99 . ?
C28 C29 1.527(3) . ?
C28 H28A 0.99 . ?
C28 H28B 0.99 . ?
C29 C30 1.527(3) . ?
C29 H29A 0.99 . ?
C29 H29B 0.99 . ?
C30 H30A 0.99 . ?
C30 H30B 0.99 . ?
C43 C44 1.528(3) . ?
C43 C48 1.529(3) . ?
C43 H43 1 . ?
C44 C45 1.526(3) . ?
C44 H44A 0.99 . ?
C44 H44B 0.99 . ?
C45 C46 1.529(3) . ?
C45 H45A 0.99 . ?
C45 H45B 0.99 . ?
C46 C47 1.530(3) . ?
C46 H46A 0.99 . ?
C46 H46B 0.99 . ?
C47 C48 1.526(3) . ?
C47 H47A 0.99 . ?
C47 H47B 0.99 . ?
C48 H48A 0.99 . ?
C48 H48B 0.99 . ?
C25A C26A 1.528(3) . ?
C25A C30A 1.530(3) . ?
C25A H25A 1 . ?
C26A C27A 1.528(3) . ?
C26A H26C 0.99 . ?
C26A H26D 0.99 . ?
C27A C28A 1.529(3) . ?
C27A H27C 0.99 . ?
C27A H27D 0.99 . ?
C28A C29A 1.530(3) . ?
C28A H28C 0.99 . ?
C28A H28D 0.99 . ?
C29A C30A 1.528(3) . ?
C29A H29C 0.99 . ?
C29A H29D 0.99 . ?
C30A H30C 0.99 . ?
C30A H30D 0.99 . ?
C43A C48A 1.529(3) . ?
C43A C44A 1.529(3) . ?
C43A H43A 0.92(12) . ?
C44A C45A 1.526(3) . ?
C44A H44C 0.99 . ?
C44A H44D 0.99 . ?
C45A C46A 1.530(3) . ?
C45A H45C 0.99 . ?
C45A H45D 0.99 . ?
C46A C47A 1.529(3) . ?
C46A H46C 0.99 . ?
C46A H46D 0.99 . ?
C47A C48A 1.526(3) . ?
C47A H47C 0.99 . ?
C47A H47D 0.99 . ?
C48A H48C 0.99 . ?
C48A H48D 0.99 . ?

loop_
_geom_torsion_atom_site_label_1
_geom_torsion_atom_site_label_2
_geom_torsion_atom_site_label_3
_geom_torsion_atom_site_label_4
_geom_torsion
_geom_torsion_site_symmetry_1
_geom_torsion_site_symmetry_2
_geom_torsion_site_symmetry_3
_geom_torsion_site_symmetry_4
_geom_torsion_publ_flag
C6 C1 C2 C3 56.8(7) . . . . ?
P1 C1 C2 C3 178.2(5) . . . . ?
C1 C2 C3 C4 -59.7(9) . . . . ?
C2 C3 C4 C5 57.4(9) . . . . ?
C3 C4 C5 C6 -55.4(9) . . . . ?
C2 C1 C6 C5 -55.4(7) . . . . ?
P1 C1 C6 C5 178.9(4) . . . . ?
C4 C5 C6 C1 55.9(8) . . . . ?
C12 C7 C8 C9 -53.2(8) . . . . ?
P1 C7 C8 C9 174.2(6) . . . . ?
C7 C8 C9 C10 54.6(10) . . . . ?
C8 C9 C10 C11 -55.3(11) . . . . ?
C9 C10 C11 C12 54.4(11) . . . . ?
C8 C7 C12 C11 54.8(8) . . . . ?
P1 C7 C12 C11 -174.2(5) . . . . ?
C10 C11 C12 C7 -55.0(10) . . . . ?
C18 C13 C14 C15 -44.2(13) . . . . ?
P2 C13 C14 C15 168.6(7) . . . . ?
C13 C14 C15 C16 45.3(14) . . . . ?
C14 C15 C16 C17 -42.7(15) . . . . ?
C15 C16 C17 C18 39.2(17) . . . . ?
C14 C13 C18 C17 37.2(13) . . . . ?
P2 C13 C18 C17 -174.6(8) . . . . ?
C16 C17 C18 C13 -34.5(16) . . . . ?
C24 C19 C20 C21 53.2(8) . . . . ?
P2 C19 C20 C21 -173.2(5) . . . . ?
C19 C20 C21 C22 -52.9(8) . . . . ?
C20 C21 C22 C23 55.3(9) . . . . ?
C21 C22 C23 C24 -54.6(10) . . . . ?
C20 C19 C24 C23 -53.1(8) . . . . ?
P2 C19 C24 C23 172.6(6) . . . . ?
C22 C23 C24 C19 52.6(9) . . . . ?
C36 C31 C32 C33 47.1(9) . . . . ?
P3 C31 C32 C33 -170.7(6) . . . . ?
C31 C32 C33 C34 -54.7(10) . . . . ?
C32 C33 C34 C35 60.7(11) . . . . ?
C33 C34 C35 C36 -59.6(10) . . . . ?
C32 C31 C36 C35 -46.1(10) . . . . ?
P3 C31 C36 C35 170.6(6) . . . . ?
C34 C35 C36 C31 54.2(10) . . . . ?
C42 C37 C38 C39 -50.0(10) . . . . ?
P4 C37 C38 C39 176.9(6) . . . . ?
C37 C38 C39 C40 53.3(11) . . . . ?
C38 C39 C40 C41 -55.6(12) . . . . ?
C39 C40 C41 C42 53.7(10) . . . . ?
C38 C37 C42 C41 49.9(9) . . . . ?
P4 C37 C42 C41 -176.6(5) . . . . ?
C40 C41 C42 C37 -51.3(9) . . . . ?
C54 C49 C50 C51 -48.8(12) . . . . ?
P5 C49 C50 C51 174.7(7) . . . . ?
C49 C50 C51 C52 42.6(12) . . . . ?
C50 C51 C52 C53 -39.8(12) . . . . ?
C51 C52 C53 C54 43.3(14) . . . . ?
C50 C49 C54 C53 48.7(11) . . . . ?
P5 C49 C54 C53 -176.1(7) . . . . ?
C52 C53 C54 C49 -47.4(13) . . . . ?
C60 C55 C56 C57 43.2(15) . . . . ?
P5 C55 C56 C57 171.7(9) . . . . ?
C55 C56 C57 C58 -50.6(17) . . . . ?
C56 C57 C58 C59 56.1(15) . . . . ?
C57 C58 C59 C60 -55.1(14) . . . . ?
C56 C55 C60 C59 -47.4(14) . . . . ?
P5 C55 C60 C59 179.6(9) . . . . ?
C58 C59 C60 C55 53.4(15) . . . . ?
O1 C62 C63 O2 -55.9(6) . . . . ?
C63 C62 O1 C61 178.6(5) . . . . ?
C63 C62 O1 Li1 33.5(6) . . . . ?
C62 C63 O2 C64 -168.8(4) . . . . ?
C62 C63 O2 Li1 50.5(6) . . . . ?
C66 C66 O3 C65 168.1(5) 2_665 . . . ?
C66 C66 O3 Li1 -36.8(7) 2_665 . . . ?
C6 C1 P1 C7 -149.2(4) . . . . ?
C2 C1 P1 C7 89.2(5) . . . . ?
C6 C1 P1 Fe1 95.4(4) . . . . ?
C2 C1 P1 Fe1 -26.2(5) . . . . ?
C12 C7 P1 C1 -52.4(5) . . . . ?
C8 C7 P1 C1 77.5(5) . . . . ?
C12 C7 P1 Fe1 67.4(5) . . . . ?
C8 C7 P1 Fe1 -162.7(4) . . . . ?
C24 C19 P2 C13 55.6(5) . . . . ?
C20 C19 P2 C13 -78.6(5) . . . . ?
C24 C19 P2 Fe2 -90.6(5) . . . . ?
C20 C19 P2 Fe2 135.2(4) . . . . ?
C24 C19 P2 Fe1 -162.4(4) . . . . ?
C20 C19 P2 Fe1 63.4(5) . . . . ?
C14 C13 P2 C19 60.8(8) . . . . ?
C18 C13 P2 C19 -86.5(7) . . . . ?
C14 C13 P2 Fe2 -155.1(7) . . . . ?
C18 C13 P2 Fe2 57.6(8) . . . . ?
C14 C13 P2 Fe1 -81.8(8) . . . . ?
C18 C13 P2 Fe1 130.9(6) . . . . ?
C36 C31 P3 C25A 55.5(8) . . . . ?
C32 C31 P3 C25A -85.2(7) . . . . ?
C36 C31 P3 C25 51.0(6) . . . . ?
C32 C31 P3 C25 -89.7(5) . . . . ?
C36 C31 P3 Fe1 -162.0(5) . . . . ?
C32 C31 P3 Fe1 57.3(6) . . . . ?
C36 C31 P3 Fe2 -92.7(6) . . . . ?
C32 C31 P3 Fe2 126.6(5) . . . . ?
C38 C37 P4 C43 60.9(6) . . . . ?
C42 C37 P4 C43 -71.2(6) . . . . ?
C38 C37 P4 C43A 61.8(7) . . . . ?
C42 C37 P4 C43A -70.3(6) . . . . ?
C38 C37 P4 Fe1 -88.7(6) . . . . ?
C42 C37 P4 Fe1 139.2(4) . . . . ?
C38 C37 P4 Fe2 -159.6(5) . . . . ?
C42 C37 P4 Fe2 68.3(5) . . . . ?
C60 C55 P5 C49 -156.3(7) . . . . ?
C56 C55 P5 C49 75.5(9) . . . . ?
C60 C55 P5 Fe2 88.2(7) . . . . ?
C56 C55 P5 Fe2 -40.0(9) . . . . ?
C31 P3 C25 C26 -166.9(5) . . . . ?
Fe1 P3 C25 C26 48.0(6) . . . . ?
Fe2 P3 C25 C26 -36.6(7) . . . . ?
C31 P3 C25 C30 69.6(6) . . . . ?
Fe1 P3 C25 C30 -75.6(6) . . . . ?
Fe2 P3 C25 C30 -160.1(4) . . . . ?
C30 C25 C26 C27 -59.5(8) . . . . ?
P3 C25 C26 C27 175.6(7) . . . . ?
C25 C26 C27 C28 61.5(9) . . . . ?
C26 C27 C28 C29 -57.1(10) . . . . ?
C27 C28 C29 C30 51.8(11) . . . . ?
C28 C29 C30 C25 -50.8(11) . . . . ?
C26 C25 C30 C29 54.2(9) . . . . ?
P3 C25 C30 C29 177.8(7) . . . . ?
C37 P4 C43 C44 -116.1(7) . . . . ?
Fe1 P4 C43 C44 28.4(9) . . . . ?
Fe2 P4 C43 C44 112.9(7) . . . . ?
C37 P4 C43 C48 116.7(7) . . . . ?
Fe1 P4 C43 C48 -98.8(7) . . . . ?
Fe2 P4 C43 C48 -14.3(9) . . . . ?
C48 C43 C44 C45 -57.2(11) . . . . ?
P4 C43 C44 C45 173.7(9) . . . . ?
C43 C44 C45 C46 58.3(11) . . . . ?
C44 C45 C46 C47 -56.3(10) . . . . ?
C45 C46 C47 C48 54.1(11) . . . . ?
C46 C47 C48 C43 -54.0(11) . . . . ?
C44 C43 C48 C47 55.0(10) . . . . ?
P4 C43 C48 C47 -176.7(7) . . . . ?
C31 P3 C25A C26A -71.5(13) . . . . ?
Fe1 P3 C25A C26A 141.1(10) . . . . ?
Fe2 P3 C25A C26A 72.7(12) . . . . ?
C31 P3 C25A C30A 69.2(17) . . . . ?
Fe1 P3 C25A C30A -78.2(17) . . . . ?
Fe2 P3 C25A C30A -146.7(15) . . . . ?
C30A C25A C26A C27A 31(3) . . . . ?
P3 C25A C26A C27A 176.6(13) . . . . ?
C25A C26A C27A C28A -37.1(19) . . . . ?
C26A C27A C28A C29A 56.6(13) . . . . ?
C27A C28A C29A C30A -68.9(8) . . . . ?
C28A C29A C30A C25A 64.1(15) . . . . ?
C26A C25A C30A C29A -45(2) . . . . ?
P3 C25A C30A C29A 172.6(12) . . . . ?
C48A C43A C44A C45A 54.4(12) . . . . ?
P4 C43A C44A C45A -174.5(8) . . . . ?
C43A C44A C45A C46A -55.9(12) . . . . ?
C44A C45A C46A C47A 56.8(11) . . . . ?
C45A C46A C47A C48A -57.1(11) . . . . ?
C46A C47A C48A C43A 56.6(13) . . . . ?
C44A C43A C48A C47A -54.7(12) . . . . ?
P4 C43A C48A C47A 173.7(9) . . . . ?
